data_4033574
loop_
_publ_author_name
'Ill\'an-Cabeza, Nuria A'
'Jim\'enez-Pulido, Sonia B'
'Ram\'irez-Exp\'osito, Mar\'ia J'
'Garc\'ia-Garc\'ia, Antonio R'
'Pe\~na-Ruiz, Tom\'as'
'Mart\'inez-Martos, Jos\'e M'
'Moreno-Carretero, Miguel N'

_publ_section_title
;
 Structural and theoretical studies on rhodium and iridium complexes with
 5-nitrosopyrimidines. Effects on the proteolytic regulatory enzymes of
 the renin-angiotensin system in human tumoral brain cells.
;
_journal_name_full 'Journal of inorganic biochemistry'
_journal_page_first 20
_journal_page_last 33
_journal_paper_doi 10.1016/j.jinorgbio.2014.11.004
_journal_volume 143
_journal_year 2015
_chemical_formula_moiety 'C48 H42 N6 O8 P2 Rh'
_chemical_formula_sum 'C48 H42 N6 O8 P2 Rh'
_chemical_formula_weight 995.75
_chemical_name_systematic
;
 ?
;
_space_group_IT_number 14
_symmetry_cell_setting monoclinic
_symmetry_space_group_name_Hall '-P 2yn'
_symmetry_space_group_name_H-M 'P 1 21/n 1'
_atom_sites_solution_hydrogens geom
_atom_sites_solution_primary direct
_atom_sites_solution_secondary difmap
_audit_creation_method SHELXL-97
_cell_angle_alpha 90.00
_cell_angle_beta 94.809(12)
_cell_angle_gamma 90.00
_cell_formula_units_Z 2
_cell_length_a 10.3630(16)
_cell_length_b 17.7530(16)
_cell_length_c 11.7010(14)
_cell_measurement_reflns_used 4904
_cell_measurement_temperature 120(2)
_cell_measurement_theta_max 27.50
_cell_measurement_theta_min 5.00
_cell_volume 2145.1(5)
_computing_cell_refinement 'Dirax/lsq (Duisenberg&Schreurs, 1989-2000)'
_computing_data_collection 'Collect (Nonius BV, 1997-2000)'
_computing_data_reduction 'EvalCCD (Duisenberg& Shreurs, 1990-2000)'
_computing_molecular_graphics 'Ortep-3 for Windows (Farrugia, 1997)'
_computing_publication_material 'SHELXL-97 (Sheldrick, 1997)'
_computing_structure_refinement 'SHELXL-97 (Sheldrick, 1997)'
_computing_structure_solution 'SHELXL-97 (Sheldrick, 1997)'
_diffrn_ambient_temperature 120(2)
_diffrn_measured_fraction_theta_full 0.994
_diffrn_measured_fraction_theta_max 0.994
_diffrn_measurement_device_type KappaCCD
_diffrn_measurement_method 'CCD rotation images, thick slices'
_diffrn_radiation_monochromator graphite
_diffrn_radiation_source 'fine-focus sealed tube'
_diffrn_radiation_type MoK\a
_diffrn_radiation_wavelength 0.71073
_diffrn_reflns_av_R_equivalents 0.0572
_diffrn_reflns_av_sigmaI/netI 0.0436
_diffrn_reflns_limit_h_max 13
_diffrn_reflns_limit_h_min -13
_diffrn_reflns_limit_k_max 23
_diffrn_reflns_limit_k_min -23
_diffrn_reflns_limit_l_max 15
_diffrn_reflns_limit_l_min -15
_diffrn_reflns_number 34139
_diffrn_reflns_theta_full 27.50
_diffrn_reflns_theta_max 27.50
_diffrn_reflns_theta_min 5.00
_exptl_absorpt_coefficient_mu 0.538
_exptl_absorpt_correction_T_max 0.8818
_exptl_absorpt_correction_T_min 0.7492
_exptl_absorpt_correction_type multi-scan
_exptl_absorpt_process_details 'SADABS, 3.10, 2003'
_exptl_crystal_colour orange
_exptl_crystal_density_diffrn 1.542
_exptl_crystal_density_method 'not measured'
_exptl_crystal_description prism
_exptl_crystal_F_000 1022
_exptl_crystal_size_max 0.57
_exptl_crystal_size_mid 0.43
_exptl_crystal_size_min 0.24
_refine_diff_density_max 1.574
_refine_diff_density_min -0.750
_refine_diff_density_rms 0.103
_refine_ls_extinction_method none
_refine_ls_goodness_of_fit_ref 1.091
_refine_ls_hydrogen_treatment constr
_refine_ls_matrix_type full
_refine_ls_number_parameters 295
_refine_ls_number_reflns 4904
_refine_ls_number_restraints 0
_refine_ls_restrained_S_all 1.091
_refine_ls_R_factor_all 0.0735
_refine_ls_R_factor_gt 0.0424
_refine_ls_shift/su_max 0.000
_refine_ls_shift/su_mean 0.000
_refine_ls_structure_factor_coef Fsqd
_refine_ls_weighting_details 'calc w=1/[\s^2^(Fo^2^)+(0.0341P)^2^+4.3431P] where P=(Fo^2^+2Fc^2^)/3'
_refine_ls_weighting_scheme calc
_refine_ls_wR_factor_gt 0.0897
_refine_ls_wR_factor_ref 0.1061
_reflns_number_gt 3597
_reflns_number_total 4904
_reflns_threshold_expression >2sigma(I)
_cod_data_source_file RhDVIOH-12PPH32_929235.cif
_cod_data_source_block import
_cod_depositor_comments
;
The following automatic conversions were performed:

'_symmetry_cell_setting' value 'Monoclinic' changed to 'monoclinic'
according to the built-in table from CIF Core dictionary named
'cif_core.dic' version 2.4.1 from 2010-06-29.

Automatic conversion script
Id: cif_fix_values 5642 2017-10-24 12:04:52Z antanas 
;
_cod_original_sg_symbol_H-M 'P 21/n'
_cod_database_code 4033574

loop_
_symmetry_equiv_pos_as_xyz
'x, y, z'
'-x+1/2, y+1/2, -z+1/2'
'-x, -y, -z'
'x-1/2, -y-1/2, z-1/2'

loop_
_atom_site_label
_atom_site_type_symbol
_atom_site_fract_x
_atom_site_fract_y
_atom_site_fract_z
_atom_site_U_iso_or_equiv
_atom_site_adp_type
_atom_site_occupancy
_atom_site_symmetry_multiplicity
_atom_site_calc_flag
_atom_site_refinement_flags
_atom_site_disorder_assembly
_atom_site_disorder_group
Rh Rh 0.0000 0.0000 0.0000 0.01752(10) Uani 1 2 d S . .
P P 0.11479(8) 0.01770(4) 0.17935(6) 0.01880(18) Uani 1 1 d . . .
O2 O -0.1024(3) 0.34944(13) -0.0250(2) 0.0371(6) Uani 1 1 d . . .
O5 O 0.2234(2) 0.06511(13) -0.09700(19) 0.0295(5) Uani 1 1 d . . .
N1 N 0.0645(3) 0.28240(16) -0.0852(3) 0.0325(7) Uani 1 1 d . . .
O4 O -0.1030(2) 0.09669(14) 0.03299(19) 0.0304(5) Uani 1 1 d . . .
C8 C -0.0964(3) -0.00074(19) 0.3053(3) 0.0227(6) Uani 1 1 d . . .
H8 H -0.1348 0.0377 0.2574 0.027 Uiso 1 1 calc R . .
O6 O 0.2423(3) 0.21791(17) -0.1359(3) 0.0548(8) Uani 1 1 d . . .
N3 N -0.1027(3) 0.22433(15) 0.0052(2) 0.0250(6) Uani 1 1 d . . .
C5 C 0.0702(3) 0.14975(17) -0.0590(3) 0.0213(6) Uani 1 1 d . . .
C13 C 0.2793(3) -0.01634(16) 0.1995(3) 0.0196(6) Uani 1 1 d . . .
C18 C 0.3438(3) -0.04137(17) 0.1076(3) 0.0228(7) Uani 1 1 d . . .
H18 H 0.3005 -0.0426 0.0328 0.027 Uiso 1 1 calc R . .
C20 C 0.2484(3) 0.15195(18) 0.1818(3) 0.0281(7) Uani 1 1 d . . .
H20 H 0.3112 0.1233 0.1461 0.034 Uiso 1 1 calc R . .
C19 C 0.1378(3) 0.11726(17) 0.2151(3) 0.0218(6) Uani 1 1 d . . .
C23 C 0.0674(4) 0.23628(18) 0.2838(3) 0.0302(8) Uani 1 1 d . . .
H23 H 0.0045 0.2653 0.3188 0.036 Uiso 1 1 calc R . .
C14 C 0.3447(3) -0.01308(18) 0.3081(3) 0.0245(7) Uani 1 1 d . . .
H14 H 0.3028 0.0068 0.3707 0.029 Uiso 1 1 calc R . .
C12 C 0.0793(3) -0.08489(18) 0.3565(3) 0.0235(7) Uani 1 1 d . . .
H12 H 0.1631 -0.1037 0.3452 0.028 Uiso 1 1 calc R . .
C22 C 0.1773(4) 0.27018(18) 0.2514(3) 0.0327(8) Uani 1 1 d . . .
H22 H 0.1910 0.3225 0.2641 0.039 Uiso 1 1 calc R . .
C15 C 0.4702(3) -0.03874(19) 0.3248(3) 0.0278(7) Uani 1 1 d . . .
H15 H 0.5137 -0.0384 0.3996 0.033 Uiso 1 1 calc R . .
N5 N 0.1161(2) 0.08000(14) -0.0608(2) 0.0203(5) Uani 1 1 d . . .
C24 C 0.0474(3) 0.16022(18) 0.2659(3) 0.0252(7) Uani 1 1 d . . .
H24 H -0.0292 0.1372 0.2886 0.030 Uiso 1 1 calc R . .
C9 C -0.1645(3) -0.0322(2) 0.3896(3) 0.0285(7) Uani 1 1 d . . .
H9 H -0.2484 -0.0139 0.4015 0.034 Uiso 1 1 calc R . .
C11 C 0.0087(3) -0.1170(2) 0.4386(3) 0.0305(8) Uani 1 1 d . . .
H11 H 0.0436 -0.1581 0.4830 0.037 Uiso 1 1 calc R . .
C10 C -0.1118(3) -0.0898(2) 0.4562(3) 0.0318(8) Uani 1 1 d . . .
H10 H -0.1589 -0.1108 0.5147 0.038 Uiso 1 1 calc R . .
C4 C -0.0484(3) 0.15404(17) -0.0062(3) 0.0217(6) Uani 1 1 d . . .
C7 C 0.0287(3) -0.02528(17) 0.2905(3) 0.0209(6) Uani 1 1 d . . .
C21 C 0.2675(4) 0.22817(19) 0.2006(3) 0.0329(8) Uani 1 1 d . . .
H21 H 0.3438 0.2516 0.1781 0.040 Uiso 1 1 calc R . .
C6 C 0.1353(3) 0.21543(19) -0.0965(3) 0.0277(7) Uani 1 1 d . . .
C1 C 0.1211(5) 0.3521(2) -0.1252(4) 0.0526(12) Uani 1 1 d . . .
H1A H 0.2016 0.3406 -0.1599 0.079 Uiso 1 1 calc R . .
H1B H 0.1396 0.3863 -0.0601 0.079 Uiso 1 1 calc R . .
H1C H 0.0599 0.3762 -0.1824 0.079 Uiso 1 1 calc R . .
C3 C -0.2199(3) 0.2314(2) 0.0639(3) 0.0348(8) Uani 1 1 d . . .
H3A H -0.2474 0.1814 0.0880 0.052 Uiso 1 1 calc R . .
H3B H -0.2885 0.2538 0.0120 0.052 Uiso 1 1 calc R . .
H3C H -0.2031 0.2636 0.1315 0.052 Uiso 1 1 calc R . .
C17 C 0.4710(3) -0.06449(19) 0.1248(3) 0.0278(7) Uani 1 1 d . . .
H17 H 0.5157 -0.0802 0.0613 0.033 Uiso 1 1 calc R . .
C16 C 0.5333(3) -0.06497(19) 0.2331(3) 0.0292(7) Uani 1 1 d . . .
H16 H 0.6196 -0.0833 0.2450 0.035 Uiso 1 1 calc R . .
C2 C -0.0491(3) 0.28913(19) -0.0346(3) 0.0293(7) Uani 1 1 d . . .

loop_
_atom_site_aniso_label
_atom_site_aniso_U_11
_atom_site_aniso_U_22
_atom_site_aniso_U_33
_atom_site_aniso_U_23
_atom_site_aniso_U_13
_atom_site_aniso_U_12
Rh 0.01943(17) 0.01583(16) 0.01719(17) 0.00053(14) 0.00096(12) -0.00052(14)
P 0.0185(4) 0.0215(4) 0.0163(4) -0.0002(3) 0.0010(3) 0.0002(3)
O2 0.0417(15) 0.0239(13) 0.0452(16) -0.0009(11) -0.0002(12) 0.0035(11)
O5 0.0247(13) 0.0359(14) 0.0286(12) 0.0021(10) 0.0060(10) -0.0007(10)
N1 0.0401(18) 0.0201(14) 0.0375(17) 0.0053(12) 0.0043(14) -0.0037(12)
O4 0.0283(13) 0.0357(14) 0.0269(12) -0.0034(10) 0.0002(10) -0.0039(10)
C8 0.0222(15) 0.0233(15) 0.0223(14) -0.0052(14) 0.0001(12) -0.0045(14)
O6 0.0471(18) 0.0492(18) 0.071(2) 0.0108(16) 0.0205(16) -0.0065(14)
N3 0.0269(15) 0.0233(14) 0.0244(14) -0.0018(11) 0.0005(11) 0.0012(11)
C5 0.0237(16) 0.0212(16) 0.0180(15) 0.0031(12) -0.0034(12) 0.0000(12)
C13 0.0192(15) 0.0176(16) 0.0222(15) 0.0000(11) 0.0025(12) -0.0019(11)
C18 0.0246(17) 0.0199(16) 0.0238(16) 0.0023(13) 0.0020(13) -0.0017(13)
C20 0.0278(18) 0.0238(17) 0.0327(19) -0.0009(14) 0.0023(14) 0.0010(13)
C19 0.0284(17) 0.0180(15) 0.0183(15) 0.0001(12) -0.0020(12) -0.0001(13)
C23 0.044(2) 0.0217(17) 0.0252(17) -0.0025(13) 0.0034(15) 0.0060(15)
C14 0.0217(16) 0.0270(18) 0.0248(16) -0.0023(13) 0.0006(12) 0.0013(12)
C12 0.0259(17) 0.0225(16) 0.0222(16) -0.0020(13) 0.0032(13) -0.0025(13)
C22 0.050(2) 0.0139(16) 0.0344(19) -0.0015(14) 0.0033(17) 0.0002(15)
C15 0.0236(17) 0.0298(18) 0.0291(18) 0.0009(14) -0.0037(14) -0.0024(14)
N5 0.0177(13) 0.0243(14) 0.0184(13) 0.0046(10) -0.0020(10) -0.0034(10)
C24 0.0330(18) 0.0191(16) 0.0233(16) 0.0000(13) 0.0010(14) 0.0029(13)
C9 0.0200(17) 0.0361(19) 0.0300(18) -0.0109(15) 0.0054(14) -0.0078(14)
C11 0.040(2) 0.0260(18) 0.0256(18) 0.0009(14) 0.0031(15) -0.0056(15)
C10 0.034(2) 0.036(2) 0.0256(17) -0.0033(15) 0.0063(15) -0.0163(16)
C4 0.0227(15) 0.0216(16) 0.0199(15) 0.0014(12) -0.0039(12) -0.0018(12)
C7 0.0243(16) 0.0200(14) 0.0183(15) -0.0033(12) 0.0018(12) -0.0033(12)
C21 0.038(2) 0.0216(17) 0.039(2) 0.0026(15) 0.0033(16) -0.0081(15)
C6 0.0274(18) 0.0305(18) 0.0255(17) 0.0023(14) 0.0044(14) -0.0039(14)
C1 0.059(3) 0.030(2) 0.071(3) 0.013(2) 0.022(2) -0.0095(19)
C3 0.032(2) 0.032(2) 0.040(2) -0.0021(16) 0.0044(16) 0.0046(15)
C17 0.0254(17) 0.0293(18) 0.0295(18) -0.0011(14) 0.0066(14) -0.0016(14)
C16 0.0198(17) 0.0306(18) 0.0371(19) 0.0003(15) 0.0011(14) 0.0019(14)
C2 0.0346(19) 0.0247(18) 0.0274(18) -0.0009(14) -0.0051(15) -0.0007(15)

loop_
_atom_type_symbol
_atom_type_description
_atom_type_scat_dispersion_real
_atom_type_scat_dispersion_imag
_atom_type_scat_source
C C 0.0033 0.0016 'International Tables Vol C Tables 4.2.6.8 and 6.1.1.4'
H H 0.0000 0.0000 'International Tables Vol C Tables 4.2.6.8 and 6.1.1.4'
N N 0.0061 0.0033 'International Tables Vol C Tables 4.2.6.8 and 6.1.1.4'
O O 0.0106 0.0060 'International Tables Vol C Tables 4.2.6.8 and 6.1.1.4'
P P 0.1023 0.0942 'International Tables Vol C Tables 4.2.6.8 and 6.1.1.4'
Rh Rh -1.1178 0.9187 'International Tables Vol C Tables 4.2.6.8 and 6.1.1.4'

loop_
_geom_angle_atom_site_label_1
_geom_angle_atom_site_label_2
_geom_angle_atom_site_label_3
_geom_angle
_geom_angle_site_symmetry_1
_geom_angle_site_symmetry_3
N5 Rh N5 180.00(19) 3 .
N5 Rh O4 100.64(10) 3 .
N5 Rh O4 79.36(10) . .
N5 Rh O4 79.36(10) 3 3
N5 Rh O4 100.64(10) . 3
O4 Rh O4 180.00(13) . 3
N5 Rh P 92.94(7) 3 .
N5 Rh P 87.06(7) . .
O4 Rh P 87.30(7) . .
O4 Rh P 92.70(7) 3 .
N5 Rh P 87.06(7) 3 3
N5 Rh P 92.94(7) . 3
O4 Rh P 92.70(7) . 3
O4 Rh P 87.30(7) 3 3
P Rh P 180.0 . 3
C13 P C7 106.42(14) . .
C13 P C19 100.97(14) . .
C7 P C19 107.84(14) . .
C13 P Rh 118.34(10) . .
C7 P Rh 110.08(10) . .
C19 P Rh 112.41(10) . .
C2 N1 C6 126.1(3) . .
C2 N1 C1 116.6(3) . .
C6 N1 C1 117.2(3) . .
C4 O4 Rh 110.2(2) . .
C9 C8 C7 120.0(3) . .
C9 C8 H8 120.0 . .
C7 C8 H8 120.0 . .
C2 N3 C4 123.0(3) . .
C2 N3 C3 117.8(3) . .
C4 N3 C3 119.2(3) . .
N5 C5 C4 112.4(3) . .
N5 C5 C6 125.1(3) . .
C4 C5 C6 122.4(3) . .
C18 C13 C14 119.5(3) . .
C18 C13 P 121.2(2) . .
C14 C13 P 119.2(2) . .
C17 C18 C13 120.0(3) . .
C17 C18 H18 120.0 . .
C13 C18 H18 120.0 . .
C21 C20 C19 120.1(3) . .
C21 C20 H20 120.0 . .
C19 C20 H20 120.0 . .
C24 C19 C20 118.9(3) . .
C24 C19 P 123.6(2) . .
C20 C19 P 117.4(2) . .
C22 C23 C24 120.4(3) . .
C22 C23 H23 119.8 . .
C24 C23 H23 119.8 . .
C15 C14 C13 119.9(3) . .
C15 C14 H14 120.0 . .
C13 C14 H14 120.0 . .
C11 C12 C7 120.3(3) . .
C11 C12 H12 119.8 . .
C7 C12 H12 119.8 . .
C21 C22 C23 119.6(3) . .
C21 C22 H22 120.2 . .
C23 C22 H22 120.2 . .
C14 C15 C16 120.3(3) . .
C14 C15 H15 119.9 . .
C16 C15 H15 119.9 . .
O5 N5 C5 122.2(3) . .
O5 N5 Rh 122.8(2) . .
C5 N5 Rh 115.1(2) . .
C23 C24 C19 120.5(3) . .
C23 C24 H24 119.8 . .
C19 C24 H24 119.8 . .
C10 C9 C8 120.4(3) . .
C10 C9 H9 119.8 . .
C8 C9 H9 119.8 . .
C10 C11 C12 120.2(3) . .
C10 C11 H11 119.9 . .
C12 C11 H11 119.9 . .
C11 C10 C9 120.1(3) . .
C11 C10 H10 119.9 . .
C9 C10 H10 119.9 . .
O4 C4 N3 119.6(3) . .
O4 C4 C5 122.8(3) . .
N3 C4 C5 117.6(3) . .
C12 C7 C8 118.8(3) . .
C12 C7 P 122.4(2) . .
C8 C7 P 118.6(2) . .
C22 C21 C20 120.5(3) . .
C22 C21 H21 119.7 . .
C20 C21 H21 119.7 . .
O6 C6 N1 119.7(3) . .
O6 C6 C5 127.1(3) . .
N1 C6 C5 113.2(3) . .
N1 C1 H1A 109.5 . .
N1 C1 H1B 109.5 . .
H1A C1 H1B 109.5 . .
N1 C1 H1C 109.5 . .
H1A C1 H1C 109.5 . .
H1B C1 H1C 109.5 . .
N3 C3 H3A 109.5 . .
N3 C3 H3B 109.5 . .
H3A C3 H3B 109.5 . .
N3 C3 H3C 109.5 . .
H3A C3 H3C 109.5 . .
H3B C3 H3C 109.5 . .
C16 C17 C18 120.4(3) . .
C16 C17 H17 119.8 . .
C18 C17 H17 119.8 . .
C17 C16 C15 119.8(3) . .
C17 C16 H16 120.1 . .
C15 C16 H16 120.1 . .
O2 C2 N1 122.1(3) . .
O2 C2 N3 120.4(3) . .
N1 C2 N3 117.4(3) . .

loop_
_geom_bond_atom_site_label_1
_geom_bond_atom_site_label_2
_geom_bond_distance
_geom_bond_site_symmetry_2
Rh N5 2.028(2) 3
Rh N5 2.028(2) .
Rh O4 2.075(2) .
Rh O4 2.075(2) 3
Rh P 2.3451(8) .
Rh P 2.3451(8) 3
P C13 1.805(3) .
P C7 1.807(3) .
P C19 1.827(3) .
O2 C2 1.214(4) .
O5 N5 1.252(3) .
N1 C2 1.367(5) .
N1 C6 1.409(4) .
N1 C1 1.464(4) .
O4 C4 1.269(4) .
C8 C9 1.377(4) .
C8 C7 1.392(4) .
C8 H8 0.9500 .
O6 C6 1.237(4) .
N3 C2 1.376(4) .
N3 C4 1.380(4) .
N3 C3 1.450(4) .
C5 N5 1.327(4) .
C5 C4 1.423(4) .
C5 C6 1.435(4) .
C13 C18 1.387(4) .
C13 C14 1.390(4) .
C18 C17 1.378(4) .
C18 H18 0.9500 .
C20 C21 1.382(5) .
C20 C19 1.385(4) .
C20 H20 0.9500 .
C19 C24 1.380(4) .
C23 C22 1.370(5) .
C23 C24 1.380(5) .
C23 H23 0.9500 .
C14 C15 1.377(4) .
C14 H14 0.9500 .
C12 C11 1.378(4) .
C12 C7 1.387(4) .
C12 H12 0.9500 .
C22 C21 1.369(5) .
C22 H22 0.9500 .
C15 C16 1.383(5) .
C15 H15 0.9500 .
C24 H24 0.9500 .
C9 C10 1.371(5) .
C9 H9 0.9500 .
C11 C10 1.370(5) .
C11 H11 0.9500 .
C10 H10 0.9500 .
C21 H21 0.9500 .
C1 H1A 0.9800 .
C1 H1B 0.9800 .
C1 H1C 0.9800 .
C3 H3A 0.9800 .
C3 H3B 0.9800 .
C3 H3C 0.9800 .
C17 C16 1.374(5) .
C17 H17 0.9500 .
C16 H16 0.9500 .
